data_4002796
loop_
_publ_author_name
'Wang, Zhenbin'
'Chu, Iek-Heng'
'Zhou, Fei'
'Ong, Shyue Ping'

_publ_section_title
;
 Electronic Structure Descriptor for the Discovery of Narrow-Band
 Red-Emitting Phosphors
;
_journal_issue 11
_journal_name_full 'Chemistry of Materials'
_journal_page_first 4024
_journal_paper_doi 10.1021/acs.chemmater.6b01496
_journal_volume 28
_journal_year 2016
_chemical_formula_structural Ca3(BN2)2
_chemical_formula_sum 'B12 Ca18 N24'
_space_group_IT_number 58
_symmetry_Int_Tables_number 58
_symmetry_space_group_name_Hall '-P 2 2n'
_symmetry_space_group_name_H-M 'P n n m'
_cell_angle_alpha 90.00000000
_cell_angle_beta 90.00000000
_cell_angle_gamma 90.00000000
_cell_formula_units_Z 6
_cell_length_a 7.40363685
_cell_length_b 10.49565089
_cell_length_c 10.26612286
_cell_volume 797.739
_cod_data_source_file 44.cif
_cod_data_source_block Ca3(BN2)2
_cod_original_cell_volume 797.739217039
_cod_original_sg_symbol_H-M Pnnm
_cod_original_formula_sum 'Ca18 B12 N24'
_cod_database_code 4002796

loop_
_symmetry_equiv_pos_site_id
_symmetry_equiv_pos_as_xyz
1 'x, y, z'
2 '-x, -y, -z'
3 '-x, -y, z'
4 'x, y, -z'
5 'x+1/2, -y+1/2, -z+1/2'
6 '-x+1/2, y+1/2, z+1/2'
7 '-x+1/2, y+1/2, -z+1/2'
8 'x+1/2, -y+1/2, z+1/2'

loop_
_atom_site_aniso_type_symbol
_atom_site_aniso_U_11
_atom_site_aniso_U_22
_atom_site_aniso_U_33
_atom_site_aniso_U_12
_atom_site_aniso_U_13
_atom_site_aniso_U_23
Ca 0 0 0 0 0 0
B 0 0 0 0 0 0
N 0 0 0 0 0 0

loop_
_atom_site_type_symbol
_atom_site_label
_atom_site_symmetry_multiplicity
_atom_site_fract_x
_atom_site_fract_y
_atom_site_fract_z
_atom_site_occupancy
Ca Ca1 8 0.007663 0.739400 0.253499 1
Ca Ca2 4 0.247693 0.241948 0.000000 1
Ca Ca3 2 0.000000 0.000000 0.000000 1
Ca Ca4 2 0.000000 0.000000 0.500000 1
Ca Ca5 2 0.000000 0.500000 0.000000 1
B B6 8 0.238004 0.004855 0.255420 1
B B7 4 0.241451 0.239297 0.500000 1
N N8 8 0.207415 0.103309 0.175848 1
N N9 8 0.233536 0.408683 0.160277 1
N N10 4 0.061331 0.227504 0.500000 1
N N11 4 0.076984 0.745844 0.000000 1

_cod_struct_determination_method theoretical
